data_7210122
loop_
_publ_author_name
'Xu, Guohai'
'Lv, Jianyi'
'Guo, Peng'
'Zhou, Zhonggao'
'Du, Ziyi'
'Xie, Yongrong'

_publ_section_title
;
 Two ligand-length-tunable interpenetrating coordination networks with
 stable Zn2 unit as three-connected uninode and supramolecular topologies
;
_journal_issue 22
_journal_name_full CrystEngComm
_journal_page_first 4473
_journal_paper_doi 10.1039/c3ce40117k
_journal_volume 15
_journal_year 2013
_chemical_formula_moiety 'C36 H40 N2 O18 Zn4, 2(C H4 O)'
_chemical_formula_sum 'C38 H48 N2 O20 Zn4'
_chemical_formula_weight 1114.26
_chemical_melting_point ?
_chemical_name_systematic
;
?
;
_space_group_IT_number 2
_symmetry_cell_setting triclinic
_symmetry_space_group_name_Hall '-P 1'
_symmetry_space_group_name_H-M 'P -1'
_atom_sites_solution_hydrogens geom
_atom_sites_solution_primary direct
_atom_sites_solution_secondary difmap
_audit_creation_method SHELXL-97
_cell_angle_alpha 105.608(5)
_cell_angle_beta 101.952(5)
_cell_angle_gamma 98.351(5)
_cell_formula_units_Z 2
_cell_length_a 11.302(5)
_cell_length_b 11.733(5)
_cell_length_c 19.506(5)
_cell_measurement_temperature 173(2)
_cell_measurement_theta_max 26.6
_cell_measurement_theta_min 1.9
_cell_volume 2381.2(16)
_computing_cell_refinement 'SAINT (Bruker, 1999)'
_computing_data_collection 'SMART (Bruker, 1997)'
_computing_data_reduction 'SAINT (Bruker, 1999)'
_computing_molecular_graphics 'SHELXTL-PLUS (Sheldrick, 1990)'
_computing_publication_material SHELXL-97
_computing_structure_refinement 'SHELXL-97 (Sheldrick, 1997)'
_computing_structure_solution 'SHELXS-97(Sheldrick, 1997)'
_diffrn_ambient_temperature 173(2)
_diffrn_measured_fraction_theta_full 0.982
_diffrn_measured_fraction_theta_max 0.969
_diffrn_measurement_device_type 'Bruker SMART APEX CCD'
_diffrn_measurement_method '\w scan'
_diffrn_radiation_monochromator graphite
_diffrn_radiation_source 'fine-focus sealed tube'
_diffrn_radiation_type MoK\a
_diffrn_radiation_wavelength 0.71069
_diffrn_reflns_av_R_equivalents 0.0529
_diffrn_reflns_av_sigmaI/netI 0.1063
_diffrn_reflns_limit_h_max 14
_diffrn_reflns_limit_h_min -14
_diffrn_reflns_limit_k_max 14
_diffrn_reflns_limit_k_min -14
_diffrn_reflns_limit_l_max 24
_diffrn_reflns_limit_l_min -21
_diffrn_reflns_number 15868
_diffrn_reflns_theta_full 25.00
_diffrn_reflns_theta_max 26.57
_diffrn_reflns_theta_min 1.93
_exptl_absorpt_coefficient_mu 2.066
_exptl_absorpt_correction_T_max 0.524
_exptl_absorpt_correction_T_min 0.373
_exptl_absorpt_correction_type multi-scan
_exptl_absorpt_process_details 'SADABS (Sheldrick, 1996)'
_exptl_crystal_colour colourless
_exptl_crystal_density_diffrn 1.554
_exptl_crystal_density_method 'not measured'
_exptl_crystal_description block
_exptl_crystal_F_000 1140
_exptl_crystal_size_max 0.40
_exptl_crystal_size_mid 0.36
_exptl_crystal_size_min 0.27
_refine_diff_density_max 1.103
_refine_diff_density_min -0.750
_refine_diff_density_rms 0.096
_refine_ls_extinction_method none
_refine_ls_goodness_of_fit_ref 0.907
_refine_ls_hydrogen_treatment mixed
_refine_ls_matrix_type full
_refine_ls_number_parameters 569
_refine_ls_number_reflns 9618
_refine_ls_number_restraints 9
_refine_ls_restrained_S_all 0.913
_refine_ls_R_factor_all 0.0889
_refine_ls_R_factor_gt 0.0491
_refine_ls_shift/su_max 0.000
_refine_ls_shift/su_mean 0.000
_refine_ls_structure_factor_coef Fsqd
_refine_ls_weighting_details 'calc w=1/[\s^2^(Fo^2^)+(0.0456P)^2^+0.0000P] where P=(Fo^2^+2Fc^2^)/3'
_refine_ls_weighting_scheme calc
_refine_ls_wR_factor_gt 0.1211
_refine_ls_wR_factor_ref 0.1375
_reflns_number_gt 5663
_reflns_number_total 9618
_reflns_threshold_expression >2sigma(I)
_cod_data_source_file c3ce40117k.txt
_cod_data_source_block compound1
_cod_depositor_comments
;
The following automatic conversions were performed:

'_chemical_melting_point' value 'not measured' was changed to '?' -
the value is undefined or not given.

'_symmetry_cell_setting' value
'Triclinic' changed to 'triclinic' according to
/home/saulius/struct/CIF-dictionaries/cif_core.dic dictionary named
'cif_core.dic' version 2.4.2 from 2011-04-26.

Automatic conversion script
Id: cif_fix_values 1891 2012-01-12 08:04:46Z andrius 
;
_cod_original_cell_volume 2381.2(2)
_cod_original_sg_symbol_H-M p-1
_cod_database_code 7210122

loop_
_symmetry_equiv_pos_as_xyz
'x, y, z'
'-x, -y, -z'

loop_
_atom_site_label
_atom_site_type_symbol
_atom_site_fract_x
_atom_site_fract_y
_atom_site_fract_z
_atom_site_U_iso_or_equiv
_atom_site_adp_type
_atom_site_occupancy
_atom_site_symmetry_multiplicity
_atom_site_calc_flag
_atom_site_refinement_flags
C1 C 0.8172(5) 0.3145(5) 0.3606(3) 0.0442(12) Uani 1 1 d .
C2 C 0.8538(4) 0.2154(4) 0.3098(3) 0.0376(11) Uani 1 1 d .
C3 C 0.9529(5) 0.2370(4) 0.2820(3) 0.0441(12) Uani 1 1 d .
H3 H 0.9980 0.3158 0.2945 0.053 Uiso 1 1 calc R
C4 C 0.9869(5) 0.1451(5) 0.2361(3) 0.0531(14) Uani 1 1 d .
H4 H 1.0558 0.1613 0.2184 0.064 Uiso 1 1 calc R
C5 C 0.9190(4) 0.0273(4) 0.2157(3) 0.0398(11) Uani 1 1 d .
C6 C 0.8192(5) 0.0053(4) 0.2447(3) 0.0477(13) Uani 1 1 d .
H6 H 0.7737 -0.0733 0.2323 0.057 Uiso 1 1 calc R
C7 C 0.7871(5) 0.0983(4) 0.2913(3) 0.0476(13) Uani 1 1 d .
H7 H 0.7201 0.0827 0.3106 0.057 Uiso 1 1 calc R
C8 C 0.9558(4) -0.0736(5) 0.1664(3) 0.0434(12) Uani 1 1 d .
C9 C 0.8247(4) -0.2928(5) -0.0367(3) 0.0409(11) Uani 1 1 d .
C10 C 0.7332(4) -0.3146(4) -0.1082(3) 0.0359(11) Uani 1 1 d .
C11 C 0.7475(5) -0.2388(5) -0.1500(3) 0.0503(13) Uani 1 1 d .
H11 H 0.8121 -0.1710 -0.1325 0.060 Uiso 1 1 calc R
C12 C 0.6663(5) -0.2632(5) -0.2173(3) 0.0524(14) Uani 1 1 d .
H12 H 0.6774 -0.2121 -0.2457 0.063 Uiso 1 1 calc R
C13 C 0.5690(4) -0.3613(4) -0.2438(3) 0.0386(11) Uani 1 1 d .
C14 C 0.5544(5) -0.4370(5) -0.2011(3) 0.0502(13) Uani 1 1 d .
H14 H 0.4886 -0.5037 -0.2181 0.060 Uiso 1 1 calc R
C15 C 0.6366(5) -0.4140(5) -0.1339(3) 0.0508(14) Uani 1 1 d .
H15 H 0.6269 -0.4657 -0.1058 0.061 Uiso 1 1 calc R
C16 C 0.4805(4) -0.3893(4) -0.3165(3) 0.0374(11) Uani 1 1 d .
C17 C 0.8928(5) 0.7466(4) 0.4540(3) 0.0442(12) Uani 1 1 d .
C18 C 0.9484(4) 0.8771(4) 0.4770(3) 0.0383(11) Uani 1 1 d .
C19 C 1.0299(5) 0.9315(4) 0.5447(3) 0.0501(14) Uani 1 1 d .
H19 H 1.0502 0.8855 0.5757 0.060 Uiso 1 1 calc R
C20 C 1.0820(5) 1.0524(5) 0.5674(3) 0.0498(13) Uani 1 1 d .
H20 H 1.1384 1.0874 0.6133 0.060 Uiso 1 1 calc R
C21 C 1.2979(7) -0.0751(6) 0.0575(5) 0.076(2) Uani 1 1 d .
C22 C 1.4033(5) -0.0357(6) 0.0284(4) 0.0713(19) Uani 1 1 d .
C23 C 1.3845(6) -0.0438(8) -0.0455(4) 0.092(2) Uani 1 1 d .
H23 H 1.3050 -0.0723 -0.0765 0.111 Uiso 1 1 calc R
C24 C 1.4790(6) -0.0113(8) -0.0734(4) 0.097(3) Uani 1 1 d .
H24 H 1.4643 -0.0207 -0.1235 0.116 Uiso 1 1 calc R
C25 C 0.7658(5) 0.5455(4) 0.5657(3) 0.0434(12) Uani 1 1 d .
H25A H 0.7158 0.5741 0.5989 0.052 Uiso 1 1 calc R
H25B H 0.8371 0.6100 0.5753 0.052 Uiso 1 1 calc R
C26 C 0.8086(4) 0.4356(5) 0.5796(3) 0.0452(12) Uani 1 1 d .
H26A H 0.8718 0.4172 0.5540 0.054 Uiso 1 1 calc R
H26B H 0.8450 0.4532 0.6319 0.054 Uiso 1 1 calc R
C27 C 0.4894(5) 0.2978(5) 0.5659(3) 0.0498(13) Uani 1 1 d .
H27A H 0.4676 0.2100 0.5478 0.060 Uiso 1 1 calc R
H27B H 0.4395 0.3256 0.5993 0.060 Uiso 1 1 calc R
C28 C 0.6242(5) 0.3396(5) 0.6056(3) 0.0506(13) Uani 1 1 d .
H28A H 0.6394 0.4231 0.6362 0.061 Uiso 1 1 calc R
H28B H 0.6451 0.2911 0.6377 0.061 Uiso 1 1 calc R
C29 C 0.6472(5) 0.1109(5) 0.4972(3) 0.0585(15) Uani 1 1 d D
H29A H 0.6799 0.0404 0.4780 0.070 Uiso 1 1 calc R
H29B H 0.5955 0.0918 0.5282 0.070 Uiso 1 1 calc R
C30 C 0.7516(5) 0.2160(5) 0.5415(3) 0.0520(14) Uani 1 1 d .
H30A H 0.7874 0.2050 0.5884 0.062 Uiso 1 1 calc R
H30B H 0.8155 0.2204 0.5154 0.062 Uiso 1 1 calc R
C31 C 1.1641(6) -0.3418(7) 0.1326(3) 0.0651(17) Uani 1 1 d .
H31A H 1.2411 -0.2841 0.1425 0.078 Uiso 1 1 calc R
H31B H 1.1791 -0.4226 0.1149 0.078 Uiso 1 1 calc R
C32 C 1.1227(5) -0.3279(6) 0.2029(3) 0.0630(16) Uani 1 1 d .
H32A H 1.1809 -0.3519 0.2375 0.076 Uiso 1 1 calc R
H32B H 1.1218 -0.2436 0.2251 0.076 Uiso 1 1 calc R
C33 C 0.7970(6) -0.4107(6) 0.2192(3) 0.0634(16) Uani 1 1 d .
H33A H 0.7772 -0.4942 0.2188 0.076 Uiso 1 1 calc R
H33B H 0.7558 -0.3634 0.2520 0.076 Uiso 1 1 calc R
C34 C 0.9343(5) -0.3630(6) 0.2462(3) 0.0635(16) Uani 1 1 d .
H34A H 0.9516 -0.2752 0.2634 0.076 Uiso 1 1 calc R
H34B H 0.9668 -0.3907 0.2874 0.076 Uiso 1 1 calc R
C35 C 0.9978(7) -0.5342(6) 0.1688(4) 0.0706(19) Uani 1 1 d .
H35A H 0.9947 -0.5602 0.2117 0.085 Uiso 1 1 calc R
H35B H 1.0751 -0.5462 0.1568 0.085 Uiso 1 1 calc R
C36 C 0.8935(7) -0.6109(6) 0.1062(3) 0.0696(19) Uani 1 1 d .
H36A H 0.9101 -0.6910 0.0883 0.084 Uiso 1 1 calc R
H36B H 0.8181 -0.6195 0.1224 0.084 Uiso 1 1 calc R
C37 C 0.4920(18) -0.3278(18) 0.0355(11) 0.264(9) Uiso 1 1 d .
H37A H 0.4091 -0.3195 0.0367 0.317 Uiso 1 1 calc R
H37B H 0.4901 -0.4071 0.0042 0.317 Uiso 1 1 calc R
H37C H 0.5288 -0.2678 0.0167 0.317 Uiso 1 1 calc R
C38 C 0.2489(14) 0.0662(14) 0.3642(8) 0.204(6) Uiso 1 1 d .
H38A H 0.1724 0.0071 0.3439 0.245 Uiso 1 1 calc R
H38B H 0.2556 0.1168 0.3333 0.245 Uiso 1 1 calc R
H38C H 0.2506 0.1152 0.4127 0.245 Uiso 1 1 calc R
N1 N 0.7053(3) 0.3302(3) 0.5544(2) 0.0400(9) Uani 1 1 d .
N2 N 0.9966(4) -0.4039(4) 0.1875(2) 0.0527(12) Uani 1 1 d .
O1 O 0.7477(4) 0.2873(3) 0.3973(2) 0.0559(10) Uani 1 1 d .
O2 O 0.8625(3) 0.4211(3) 0.3642(2) 0.0550(10) Uani 1 1 d .
O3 O 1.0441(3) -0.0427(3) 0.1402(2) 0.0620(11) Uani 1 1 d .
O4 O 0.8993(3) -0.1793(3) 0.1537(2) 0.0542(9) Uani 1 1 d .
O5 O 0.9216(3) -0.2162(3) -0.02111(19) 0.0500(9) Uani 1 1 d .
O6 O 0.7973(3) -0.3573(3) 0.00302(19) 0.0527(9) Uani 1 1 d .
O7 O 0.5054(3) -0.3251(3) -0.35610(19) 0.0526(9) Uani 1 1 d .
O8 O 0.3890(3) -0.4737(3) -0.33372(18) 0.0488(9) Uani 1 1 d .
O9 O 0.9364(4) 0.6820(3) 0.4902(2) 0.0601(10) Uani 1 1 d .
O10 O 0.8002(3) 0.7028(3) 0.3984(2) 0.0500(9) Uani 1 1 d .
O11 O 1.3163(5) -0.0791(6) 0.1201(3) 0.108(2) Uani 1 1 d .
O12 O 1.1931(4) -0.1075(4) 0.0147(3) 0.0729(13) Uani 1 1 d .
O13 O 0.6945(3) 0.5160(3) 0.49080(16) 0.0335(7) Uani 1 1 d .
O14 O 0.4661(3) 0.3462(4) 0.5054(2) 0.0533(10) Uani 1 1 d D
O15 O 0.5760(4) 0.1401(3) 0.4383(2) 0.0554(10) Uani 1 1 d D
O16 O 1.0722(3) -0.3221(3) 0.07721(18) 0.0431(8) Uani 1 1 d .
O17 O 0.7544(3) -0.4035(4) 0.1464(2) 0.0551(10) Uani 1 1 d D
O18 O 0.8774(4) -0.5568(3) 0.0475(2) 0.0653(11) Uani 1 1 d D
O19 O 0.5657(18) -0.3110(17) 0.1107(11) 0.346(8) Uiso 1 1 d D
H05 H 0.5223 -0.3411 0.1329 0.416 Uiso 1 1 calc RD
O20 O 0.3523(7) 0.0048(8) 0.3685(4) 0.178(3) Uiso 1 1 d D
H06 H 0.3529 -0.0343 0.3269 0.214 Uiso 1 1 calc RD
Zn1 Zn 0.60808(5) 0.33534(5) 0.45071(3) 0.03407(15) Uani 1 1 d .
Zn2 Zn 0.77381(5) 0.53596(4) 0.41287(3) 0.03451(15) Uani 1 1 d .
Zn3 Zn 1.07424(5) -0.16395(5) 0.06114(3) 0.04007(16) Uani 1 1 d .
Zn4 Zn 0.90033(5) -0.36291(5) 0.09446(3) 0.03894(16) Uani 1 1 d D
H01 H 0.400(3) 0.381(5) 0.499(3) 0.058 Uiso 1 1 d D
H02 H 0.512(3) 0.080(2) 0.4061(17) 0.058 Uiso 1 1 d D
H03 H 0.680(2) -0.446(4) 0.143(3) 0.058 Uiso 1 1 d D
H04 H 0.917(4) -0.5727(13) 0.012(2) 0.058 Uiso 1 1 d D

loop_
_atom_site_aniso_label
_atom_site_aniso_U_11
_atom_site_aniso_U_22
_atom_site_aniso_U_33
_atom_site_aniso_U_23
_atom_site_aniso_U_13
_atom_site_aniso_U_12
C1 0.052(3) 0.034(3) 0.050(3) 0.011(2) 0.018(3) 0.014(2)
C2 0.045(3) 0.029(2) 0.036(3) 0.006(2) 0.011(2) 0.007(2)
C3 0.054(3) 0.031(3) 0.044(3) 0.004(2) 0.022(3) 0.002(2)
C4 0.054(3) 0.042(3) 0.068(4) 0.009(3) 0.036(3) 0.007(3)
C5 0.050(3) 0.032(3) 0.044(3) 0.012(2) 0.024(2) 0.010(2)
C6 0.055(3) 0.029(3) 0.061(4) 0.008(2) 0.031(3) 0.001(2)
C7 0.053(3) 0.037(3) 0.057(3) 0.008(2) 0.034(3) 0.006(2)
C8 0.043(3) 0.036(3) 0.042(3) -0.002(2) 0.014(2) 0.002(2)
C9 0.042(3) 0.044(3) 0.035(3) 0.010(2) 0.010(2) 0.006(2)
C10 0.038(2) 0.037(3) 0.031(3) 0.009(2) 0.010(2) 0.001(2)
C11 0.048(3) 0.048(3) 0.044(3) 0.016(3) 0.003(3) -0.012(2)
C12 0.060(3) 0.048(3) 0.040(3) 0.018(3) 0.004(3) -0.017(3)
C13 0.041(3) 0.042(3) 0.029(3) 0.011(2) 0.007(2) 0.002(2)
C14 0.049(3) 0.044(3) 0.050(3) 0.020(3) 0.003(3) -0.008(2)
C15 0.051(3) 0.053(3) 0.044(3) 0.027(3) -0.001(3) -0.003(3)
C16 0.036(2) 0.037(3) 0.035(3) 0.010(2) 0.006(2) 0.002(2)
C17 0.046(3) 0.029(3) 0.060(4) 0.009(3) 0.027(3) 0.006(2)
C18 0.039(3) 0.028(2) 0.048(3) 0.011(2) 0.013(2) 0.005(2)
C19 0.057(3) 0.026(3) 0.056(4) 0.013(2) -0.004(3) 0.000(2)
C20 0.054(3) 0.030(3) 0.051(3) 0.007(2) -0.002(3) -0.003(2)
C21 0.061(4) 0.064(4) 0.099(6) 0.014(4) 0.044(4) -0.008(3)
C22 0.049(3) 0.081(5) 0.075(5) 0.008(4) 0.031(3) -0.006(3)
C23 0.043(3) 0.132(7) 0.089(6) 0.031(5) 0.017(4) -0.015(4)
C24 0.066(4) 0.145(8) 0.077(5) 0.037(5) 0.032(4) -0.011(5)
C25 0.052(3) 0.034(3) 0.035(3) 0.005(2) 0.003(2) 0.006(2)
C26 0.036(3) 0.047(3) 0.047(3) 0.017(3) -0.001(2) 0.004(2)
C27 0.058(3) 0.059(4) 0.047(3) 0.027(3) 0.025(3) 0.021(3)
C28 0.055(3) 0.059(4) 0.045(3) 0.021(3) 0.019(3) 0.017(3)
C29 0.061(4) 0.041(3) 0.082(4) 0.028(3) 0.019(3) 0.018(3)
C30 0.056(3) 0.040(3) 0.065(4) 0.022(3) 0.013(3) 0.019(3)
C31 0.058(4) 0.102(5) 0.054(4) 0.037(4) 0.023(3) 0.039(4)
C32 0.053(3) 0.088(5) 0.043(3) 0.019(3) 0.003(3) 0.018(3)
C33 0.072(4) 0.080(5) 0.043(4) 0.019(3) 0.030(3) 0.010(3)
C34 0.073(4) 0.087(5) 0.034(3) 0.017(3) 0.020(3) 0.019(4)
C35 0.099(5) 0.074(5) 0.059(4) 0.038(4) 0.028(4) 0.040(4)
C36 0.122(6) 0.048(4) 0.049(4) 0.020(3) 0.034(4) 0.023(4)
N1 0.038(2) 0.033(2) 0.050(3) 0.0135(19) 0.0095(19) 0.0127(18)
N2 0.066(3) 0.063(3) 0.033(2) 0.014(2) 0.016(2) 0.022(3)
O1 0.075(3) 0.043(2) 0.064(3) 0.0150(19) 0.043(2) 0.0229(19)
O2 0.055(2) 0.032(2) 0.078(3) 0.0050(18) 0.032(2) 0.0117(17)
O3 0.061(2) 0.047(2) 0.066(3) -0.0125(19) 0.038(2) -0.0016(18)
O4 0.065(2) 0.035(2) 0.063(3) 0.0039(18) 0.032(2) 0.0088(18)
O5 0.045(2) 0.052(2) 0.047(2) 0.0166(18) 0.0073(17) -0.0046(17)
O6 0.047(2) 0.062(2) 0.041(2) 0.0233(19) 0.0009(17) -0.0098(18)
O7 0.046(2) 0.064(2) 0.040(2) 0.0252(19) -0.0021(17) -0.0095(18)
O8 0.054(2) 0.041(2) 0.041(2) 0.0113(17) 0.0017(17) -0.0045(17)
O9 0.063(2) 0.0277(19) 0.083(3) 0.019(2) 0.009(2) 0.0014(17)
O10 0.058(2) 0.0258(18) 0.052(2) 0.0044(16) 0.0073(19) -0.0086(16)
O11 0.081(4) 0.151(6) 0.086(4) 0.036(4) 0.038(3) -0.014(3)
O12 0.057(3) 0.065(3) 0.092(3) 0.008(2) 0.045(3) -0.007(2)
O13 0.0346(16) 0.0314(17) 0.0324(18) 0.0088(14) 0.0067(14) 0.0059(14)
O14 0.051(2) 0.078(3) 0.058(2) 0.042(2) 0.0282(19) 0.039(2)
O15 0.061(2) 0.039(2) 0.058(3) 0.0115(19) 0.010(2) 0.0015(18)
O16 0.0441(19) 0.051(2) 0.0351(19) 0.0094(16) 0.0130(16) 0.0145(16)
O17 0.056(2) 0.061(3) 0.048(2) 0.018(2) 0.0208(19) -0.0006(19)
O18 0.116(4) 0.045(2) 0.041(2) 0.0102(18) 0.037(2) 0.019(2)
Zn1 0.0367(3) 0.0313(3) 0.0325(3) 0.0094(2) 0.0082(2) 0.0038(2)
Zn2 0.0383(3) 0.0218(3) 0.0411(3) 0.0059(2) 0.0131(3) 0.0022(2)
Zn3 0.0343(3) 0.0411(3) 0.0376(3) 0.0003(3) 0.0149(3) 0.0002(2)
Zn4 0.0430(3) 0.0416(3) 0.0292(3) 0.0086(3) 0.0093(3) 0.0044(3)

loop_
_atom_type_symbol
_atom_type_description
_atom_type_scat_dispersion_real
_atom_type_scat_dispersion_imag
_atom_type_scat_source
C C 0.0033 0.0016 'International Tables Vol C Tables 4.2.6.8 and 6.1.1.4'
H H 0.0000 0.0000 'International Tables Vol C Tables 4.2.6.8 and 6.1.1.4'
N N 0.0061 0.0033 'International Tables Vol C Tables 4.2.6.8 and 6.1.1.4'
O O 0.0106 0.0060 'International Tables Vol C Tables 4.2.6.8 and 6.1.1.4'
Zn Zn 0.2839 1.4301 'International Tables Vol C Tables 4.2.6.8 and 6.1.1.4'

loop_
_geom_angle_atom_site_label_1
_geom_angle_atom_site_label_2
_geom_angle_atom_site_label_3
_geom_angle
_geom_angle_site_symmetry_1
_geom_angle_site_symmetry_3
O1 C1 O2 124.8(5) . .
O1 C1 C2 118.2(5) . .
O2 C1 C2 117.0(4) . .
C3 C2 C7 119.4(4) . .
C3 C2 C1 121.5(5) . .
C7 C2 C1 119.1(4) . .
C4 C3 C2 121.1(5) . .
C4 C3 H3 119.5 . .
C2 C3 H3 119.4 . .
C3 C4 C5 120.1(5) . .
C3 C4 H4 119.9 . .
C5 C4 H4 119.9 . .
C6 C5 C4 118.7(4) . .
C6 C5 C8 120.7(5) . .
C4 C5 C8 120.6(4) . .
C7 C6 C5 120.5(5) . .
C7 C6 H6 119.8 . .
C5 C6 H6 119.8 . .
C6 C7 C2 120.2(4) . .
C6 C7 H7 119.9 . .
C2 C7 H7 119.9 . .
O4 C8 O3 125.4(5) . .
O4 C8 C5 119.2(4) . .
O3 C8 C5 115.4(4) . .
O5 C9 O6 125.1(5) . .
O5 C9 C10 118.3(4) . .
O6 C9 C10 116.6(4) . .
C11 C10 C15 119.8(5) . .
C11 C10 C9 120.3(4) . .
C15 C10 C9 119.8(4) . .
C12 C11 C10 119.8(5) . .
C12 C11 H11 120.1 . .
C10 C11 H11 120.1 . .
C11 C12 C13 121.3(5) . .
C11 C12 H12 119.3 . .
C13 C12 H12 119.3 . .
C12 C13 C14 118.6(5) . .
C12 C13 C16 122.1(4) . .
C14 C13 C16 119.3(4) . .
C15 C14 C13 120.4(5) . .
C15 C14 H14 119.8 . .
C13 C14 H14 119.8 . .
C14 C15 C10 120.0(5) . .
C14 C15 H15 120.0 . .
C10 C15 H15 120.0 . .
O8 C16 O7 125.5(5) . .
O8 C16 C13 118.0(4) . .
O7 C16 C13 116.5(4) . .
O9 C17 O10 121.5(5) . .
O9 C17 C18 119.5(5) . .
O10 C17 C18 119.0(5) . .
O9 C17 Zn2 65.9(3) . .
O10 C17 Zn2 55.7(2) . .
C18 C17 Zn2 172.6(4) . .
C19 C18 C20 118.5(5) . 2_776
C19 C18 C17 120.0(4) . .
C20 C18 C17 121.5(5) 2_776 .
C20 C19 C18 121.1(5) . .
C20 C19 H19 119.5 . .
C18 C19 H19 119.5 . .
C19 C20 C18 120.5(5) . 2_776
C19 C20 H20 119.8 . .
C18 C20 H20 119.8 2_776 .
O11 C21 O12 122.0(6) . .
O11 C21 C22 120.2(7) . .
O12 C21 C22 117.7(7) . .
C24 C22 C23 117.8(6) 2_855 .
C24 C22 C21 121.7(7) 2_855 .
C23 C22 C21 120.5(6) . .
C24 C23 C22 121.5(6) . .
C24 C23 H23 119.2 . .
C22 C23 H23 119.2 . .
C23 C24 C22 120.6(7) . 2_855
C23 C24 H24 119.7 . .
C22 C24 H24 119.7 2_855 .
O13 C25 C26 110.4(4) . .
O13 C25 H25A 109.6 . .
C26 C25 H25A 109.6 . .
O13 C25 H25B 109.6 . .
C26 C25 H25B 109.6 . .
H25A C25 H25B 108.1 . .
N1 C26 C25 111.1(4) . .
N1 C26 H26A 109.4 . .
C25 C26 H26A 109.4 . .
N1 C26 H26B 109.4 . .
C25 C26 H26B 109.4 . .
H26A C26 H26B 108.0 . .
O14 C27 C28 108.7(4) . .
O14 C27 H27A 109.9 . .
C28 C27 H27A 109.9 . .
O14 C27 H27B 109.9 . .
C28 C27 H27B 109.9 . .
H27A C27 H27B 108.3 . .
N1 C28 C27 112.5(4) . .
N1 C28 H28A 109.1 . .
C27 C28 H28A 109.1 . .
N1 C28 H28B 109.1 . .
C27 C28 H28B 109.1 . .
H28A C28 H28B 107.8 . .
O15 C29 C30 109.6(4) . .
O15 C29 H29A 109.7 . .
C30 C29 H29A 109.7 . .
O15 C29 H29B 109.7 . .
C30 C29 H29B 109.7 . .
H29A C29 H29B 108.2 . .
N1 C30 C29 109.8(4) . .
N1 C30 H30A 109.7 . .
C29 C30 H30A 109.7 . .
N1 C30 H30B 109.7 . .
C29 C30 H30B 109.7 . .
H30A C30 H30B 108.2 . .
O16 C31 C32 110.7(4) . .
O16 C31 H31A 109.5 . .
C32 C31 H31A 109.5 . .
O16 C31 H31B 109.5 . .
C32 C31 H31B 109.5 . .
H31A C31 H31B 108.1 . .
N2 C32 C31 110.8(5) . .
N2 C32 H32A 109.5 . .
C31 C32 H32A 109.5 . .
N2 C32 H32B 109.5 . .
C31 C32 H32B 109.5 . .
H32A C32 H32B 108.1 . .
O17 C33 C34 109.5(4) . .
O17 C33 H33A 109.8 . .
C34 C33 H33A 109.8 . .
O17 C33 H33B 109.8 . .
C34 C33 H33B 109.8 . .
H33A C33 H33B 108.2 . .
N2 C34 C33 111.3(5) . .
N2 C34 H34A 109.4 . .
C33 C34 H34A 109.4 . .
N2 C34 H34B 109.4 . .
C33 C34 H34B 109.4 . .
H34A C34 H34B 108.0 . .
N2 C35 C36 113.4(5) . .
N2 C35 H35A 108.9 . .
C36 C35 H35A 108.9 . .
N2 C35 H35B 108.9 . .
C36 C35 H35B 108.9 . .
H35A C35 H35B 107.7 . .
O18 C36 C35 110.0(5) . .
O18 C36 H36A 109.7 . .
C35 C36 H36A 109.7 . .
O18 C36 H36B 109.7 . .
C35 C36 H36B 109.7 . .
H36A C36 H36B 108.2 . .
O19 C37 H37A 109.5 . .
O19 C37 H37B 109.5 . .
H37A C37 H37B 109.5 . .
O19 C37 H37C 109.5 . .
H37A C37 H37C 109.5 . .
H37B C37 H37C 109.5 . .
O20 C38 H38A 109.5 . .
O20 C38 H38B 109.5 . .
H38A C38 H38B 109.5 . .
O20 C38 H38C 109.5 . .
H38A C38 H38C 109.5 . .
H38B C38 H38C 109.5 . .
C26 N1 C28 111.4(4) . .
C26 N1 C30 110.6(4) . .
C28 N1 C30 112.8(4) . .
C26 N1 Zn1 104.0(3) . .
C28 N1 Zn1 110.4(3) . .
C30 N1 Zn1 107.2(3) . .
C34 N2 C35 113.1(5) . .
C34 N2 C32 112.7(4) . .
C35 N2 C32 111.9(5) . .
C34 N2 Zn4 106.3(3) . .
C35 N2 Zn4 110.7(3) . .
C32 N2 Zn4 101.4(3) . .
C1 O1 Zn1 146.5(3) . .
C1 O2 Zn2 111.2(3) . .
C8 O3 Zn3 117.2(3) . .
C8 O4 Zn4 140.5(3) . .
C9 O5 Zn3 133.7(3) . .
C9 O6 Zn4 127.5(3) . .
C16 O7 Zn1 123.3(3) . 2_655
C16 O8 Zn2 136.6(3) . 2_655
C17 O9 Zn2 83.7(3) . .
C17 O10 Zn2 93.5(3) . .
C21 O12 Zn3 110.6(5) . .
C25 O13 Zn2 121.1(3) . .
C25 O13 Zn1 110.4(2) . .
Zn2 O13 Zn1 102.15(13) . .
C27 O14 Zn1 111.0(3) . .
C27 O14 H01 119(3) . .
Zn1 O14 H01 130(3) . .
C29 O15 Zn1 114.2(3) . .
C29 O15 H02 116.8(14) . .
Zn1 O15 H02 127.5(16) . .
C31 O16 Zn3 122.9(4) . .
C31 O16 Zn4 110.3(3) . .
Zn3 O16 Zn4 102.17(14) . .
C33 O17 Zn4 114.5(3) . .
C33 O17 H03 89(3) . .
Zn4 O17 H03 150(4) . .
C36 O18 Zn4 109.2(3) . .
C36 O18 H04 122(3) . .
Zn4 O18 H04 110.0(10) . .
C37 O19 H05 109.5 . .
C38 O20 H06 109.5 . .
O7 Zn1 O13 102.45(14) 2_655 .
O7 Zn1 O14 92.24(15) 2_655 .
O13 Zn1 O14 97.64(14) . .
O7 Zn1 N1 171.08(15) 2_655 .
O13 Zn1 N1 83.82(14) . .
O14 Zn1 N1 80.54(14) . .
O7 Zn1 O1 91.35(15) 2_655 .
O13 Zn1 O1 92.71(13) . .
O14 Zn1 O1 168.05(14) . .
N1 Zn1 O1 94.71(15) . .
O7 Zn1 O15 97.82(15) 2_655 .
O13 Zn1 O15 158.72(13) . .
O14 Zn1 O15 87.91(15) . .
N1 Zn1 O15 76.82(15) . .
O1 Zn1 O15 80.30(14) . .
O7 Zn1 Zn2 82.48(10) 2_655 .
O13 Zn1 Zn2 37.82(8) . .
O14 Zn1 Zn2 130.57(11) . .
N1 Zn1 Zn2 106.19(11) . .
O1 Zn1 Zn2 61.24(10) . .
O15 Zn1 Zn2 141.51(11) . .
O2 Zn2 O13 124.37(14) . .
O2 Zn2 O8 96.30(15) . 2_655
O13 Zn2 O8 92.72(13) . 2_655
O2 Zn2 O10 116.55(15) . .
O13 Zn2 O10 117.52(13) . .
O8 Zn2 O10 93.36(14) 2_655 .
O2 Zn2 O9 99.83(15) . .
O13 Zn2 O9 94.82(14) . .
O8 Zn2 O9 153.99(13) 2_655 .
O10 Zn2 O9 61.16(14) . .
O2 Zn2 C17 112.19(16) . .
O13 Zn2 C17 107.19(15) . .
O8 Zn2 C17 123.89(17) 2_655 .
O10 Zn2 C17 30.87(15) . .
O9 Zn2 C17 30.33(15) . .
O2 Zn2 Zn1 92.67(11) . .
O13 Zn2 Zn1 40.02(9) . .
O8 Zn2 Zn1 71.24(10) 2_655 .
O10 Zn2 Zn1 148.69(11) . .
O9 Zn2 Zn1 127.76(10) . .
C17 Zn2 Zn1 147.13(12) . .
O12 Zn3 O3 115.53(17) . .
O12 Zn3 O16 118.41(16) . .
O3 Zn3 O16 114.37(16) . .
O12 Zn3 O5 101.05(18) . .
O3 Zn3 O5 107.17(16) . .
O16 Zn3 O5 96.46(15) . .
O12 Zn3 Zn4 154.36(13) . .
O3 Zn3 Zn4 89.66(12) . .
O16 Zn3 Zn4 39.94(9) . .
O5 Zn3 Zn4 74.09(10) . .
O6 Zn4 O16 100.07(14) . .
O6 Zn4 N2 169.29(18) . .
O16 Zn4 N2 84.70(15) . .
O6 Zn4 O4 93.45(16) . .
O16 Zn4 O4 95.29(14) . .
N2 Zn4 O4 95.67(16) . .
O6 Zn4 O18 89.87(16) . .
O16 Zn4 O18 94.67(15) . .
N2 Zn4 O18 80.13(17) . .
O4 Zn4 O18 168.78(15) . .
O6 Zn4 O17 98.15(15) . .
O16 Zn4 O17 161.73(14) . .
N2 Zn4 O17 77.59(16) . .
O4 Zn4 O17 82.16(14) . .
O18 Zn4 O17 86.77(15) . .
O6 Zn4 Zn3 79.51(10) . .
O16 Zn4 Zn3 37.89(9) . .
N2 Zn4 Zn3 109.47(14) . .
O4 Zn4 Zn3 65.21(10) . .
O18 Zn4 Zn3 125.98(11) . .
O17 Zn4 Zn3 146.94(11) . .

loop_
_geom_bond_atom_site_label_1
_geom_bond_atom_site_label_2
_geom_bond_distance
_geom_bond_site_symmetry_2
C1 O1 1.231(6) .
C1 O2 1.258(6) .
C1 C2 1.481(6) .
C2 C3 1.362(6) .
C2 C7 1.381(7) .
C3 C4 1.361(7) .
C3 H3 0.9300 .
C4 C5 1.389(7) .
C4 H4 0.9300 .
C5 C6 1.384(6) .
C5 C8 1.483(6) .
C6 C7 1.366(6) .
C6 H6 0.9300 .
C7 H7 0.9300 .
C8 O4 1.244(6) .
C8 O3 1.262(6) .
C9 O5 1.236(6) .
C9 O6 1.271(6) .
C9 C10 1.488(6) .
C10 C11 1.373(7) .
C10 C15 1.376(7) .
C11 C12 1.368(7) .
C11 H11 0.9300 .
C12 C13 1.371(7) .
C12 H12 0.9300 .
C13 C14 1.387(7) .
C13 C16 1.478(6) .
C14 C15 1.373(7) .
C14 H14 0.9300 .
C15 H15 0.9300 .
C16 O8 1.242(5) .
C16 O7 1.259(6) .
C17 O9 1.253(6) .
C17 O10 1.268(6) .
C17 C18 1.475(7) .
C17 Zn2 2.466(5) .
C18 C19 1.367(7) .
C18 C20 1.378(7) 2_776
C19 C20 1.366(7) .
C19 H19 0.9300 .
C20 C18 1.378(7) 2_776
C20 H20 0.9300 .
C21 O11 1.211(8) .
C21 O12 1.238(8) .
C21 C22 1.488(8) .
C22 C24 1.374(9) 2_855
C22 C23 1.388(9) .
C23 C24 1.347(9) .
C23 H23 0.9300 .
C24 C22 1.374(9) 2_855
C24 H24 0.9300 .
C25 O13 1.436(5) .
C25 C26 1.513(7) .
C25 H25A 0.9700 .
C25 H25B 0.9700 .
C26 N1 1.466(6) .
C26 H26A 0.9700 .
C26 H26B 0.9700 .
C27 O14 1.435(6) .
C27 C28 1.500(7) .
C27 H27A 0.9700 .
C27 H27B 0.9700 .
C28 N1 1.482(6) .
C28 H28A 0.9700 .
C28 H28B 0.9700 .
C29 O15 1.412(6) .
C29 C30 1.497(8) .
C29 H29A 0.9700 .
C29 H29B 0.9700 .
C30 N1 1.487(6) .
C30 H30A 0.9700 .
C30 H30B 0.9700 .
C31 O16 1.427(6) .
C31 C32 1.515(8) .
C31 H31A 0.9700 .
C31 H31B 0.9700 .
C32 N2 1.492(7) .
C32 H32A 0.9700 .
C32 H32B 0.9700 .
C33 O17 1.431(6) .
C33 C34 1.499(8) .
C33 H33A 0.9700 .
C33 H33B 0.9700 .
C34 N2 1.475(6) .
C34 H34A 0.9700 .
C34 H34B 0.9700 .
C35 N2 1.476(8) .
C35 C36 1.482(9) .
C35 H35A 0.9700 .
C35 H35B 0.9700 .
C36 O18 1.443(6) .
C36 H36A 0.9700 .
C36 H36B 0.9700 .
C37 O19 1.475(19) .
C37 H37A 0.9600 .
C37 H37B 0.9600 .
C37 H37C 0.9600 .
C38 O20 1.459(13) .
C38 H38A 0.9600 .
C38 H38B 0.9600 .
C38 H38C 0.9600 .
N1 Zn1 2.114(4) .
N2 Zn4 2.124(4) .
O1 Zn1 2.125(3) .
O2 Zn2 1.955(3) .
O3 Zn3 1.923(3) .
O4 Zn4 2.156(3) .
O5 Zn3 1.986(3) .
O6 Zn4 1.941(3) .
O7 Zn1 1.980(3) 2_655
O8 Zn2 2.032(3) 2_655
O9 Zn2 2.266(4) .
O10 Zn2 2.040(3) .
O12 Zn3 1.906(4) .
O13 Zn2 1.966(3) .
O13 Zn1 2.062(3) .
O14 Zn1 2.103(3) .
O14 H01 0.904(10) .
O15 Zn1 2.205(4) .
O15 H02 0.912(9) .
O16 Zn3 1.961(3) .
O16 Zn4 2.051(3) .
O17 Zn4 2.168(4) .
O17 H03 0.898(10) .
O18 Zn4 2.166(4) .
O18 H04 0.890(10) .
O19 H05 0.8200 .
O20 H06 0.8200 .
Zn1 O7 1.980(3) 2_655
Zn1 Zn2 3.1338(11) .
Zn2 O8 2.032(3) 2_655
Zn3 Zn4 3.1222(11) .

loop_
_geom_hbond_atom_site_label_D
_geom_hbond_atom_site_label_H
_geom_hbond_atom_site_label_A
_geom_hbond_distance_DH
_geom_hbond_distance_HA
_geom_hbond_distance_DA
_geom_hbond_angle_DHA
_geom_hbond_site_symmetry_A
O14 H01 O13 0.904(10) 1.72(2) 2.599(4) 162(5) 2_666
O17 H03 O19 0.898(10) 2.32(5) 2.584(18) 97(4) .
O18 H04 O16 0.890(10) 1.885(16) 2.685(5) 149(3) 2_745
O15 H02 O20 0.912(9) 1.80(2) 2.648(8) 154(5) .

loop_
_geom_torsion_atom_site_label_1
_geom_torsion_atom_site_label_2
_geom_torsion_atom_site_label_3
_geom_torsion_atom_site_label_4
_geom_torsion
_geom_torsion_site_symmetry_1
_geom_torsion_site_symmetry_4
O1 C1 C2 C3 -162.9(5) . .
O2 C1 C2 C3 15.4(7) . .
O1 C1 C2 C7 16.0(7) . .
O2 C1 C2 C7 -165.7(5) . .
C7 C2 C3 C4 0.2(8) . .
C1 C2 C3 C4 179.1(5) . .
C2 C3 C4 C5 1.3(8) . .
C3 C4 C5 C6 -2.0(8) . .
C3 C4 C5 C8 -179.5(5) . .
C4 C5 C6 C7 1.2(8) . .
C8 C5 C6 C7 178.7(5) . .
C5 C6 C7 C2 0.2(8) . .
C3 C2 C7 C6 -0.9(8) . .
C1 C2 C7 C6 -179.9(5) . .
C6 C5 C8 O4 -3.1(8) . .
C4 C5 C8 O4 174.4(5) . .
C6 C5 C8 O3 176.6(5) . .
C4 C5 C8 O3 -5.9(7) . .
O5 C9 C10 C11 -10.0(7) . .
O6 C9 C10 C11 171.5(5) . .
O5 C9 C10 C15 167.5(5) . .
O6 C9 C10 C15 -11.0(7) . .
C15 C10 C11 C12 -0.8(8) . .
C9 C10 C11 C12 176.8(5) . .
C10 C11 C12 C13 1.1(8) . .
C11 C12 C13 C14 -0.5(8) . .
C11 C12 C13 C16 -179.9(5) . .
C12 C13 C14 C15 -0.4(8) . .
C16 C13 C14 C15 178.9(5) . .
C13 C14 C15 C10 0.8(8) . .
C11 C10 C15 C14 -0.2(8) . .
C9 C10 C15 C14 -177.7(5) . .
C12 C13 C16 O8 -174.0(5) . .
C14 C13 C16 O8 6.7(7) . .
C12 C13 C16 O7 6.5(7) . .
C14 C13 C16 O7 -172.8(5) . .
O9 C17 C18 C19 -12.7(7) . .
O10 C17 C18 C19 166.1(5) . .
Zn2 C17 C18 C19 124(3) . .
O9 C17 C18 C20 168.9(5) . 2_776
O10 C17 C18 C20 -12.3(7) . 2_776
Zn2 C17 C18 C20 -54(3) . 2_776
C20 C18 C19 C20 -1.1(9) 2_776 .
C17 C18 C19 C20 -179.6(5) . .
C18 C19 C20 C18 1.1(9) . 2_776
O11 C21 C22 C24 -8.3(12) . 2_855
O12 C21 C22 C24 174.5(7) . 2_855
O11 C21 C22 C23 172.8(8) . .
O12 C21 C22 C23 -4.5(11) . .
C24 C22 C23 C24 2.5(14) 2_855 .
C21 C22 C23 C24 -178.5(8) . .
C22 C23 C24 C22 -2.6(15) . 2_855
O13 C25 C26 N1 -50.1(5) . .
O14 C27 C28 N1 -43.8(6) . .
O15 C29 C30 N1 44.7(6) . .
O16 C31 C32 N2 51.7(7) . .
O17 C33 C34 N2 -41.0(7) . .
N2 C35 C36 O18 44.6(7) . .
C25 C26 N1 C28 -75.2(5) . .
C25 C26 N1 C30 158.5(4) . .
C25 C26 N1 Zn1 43.7(4) . .
C27 C28 N1 C26 139.4(4) . .
C27 C28 N1 C30 -95.5(5) . .
C27 C28 N1 Zn1 24.4(5) . .
C29 C30 N1 C26 -164.7(4) . .
C29 C30 N1 C28 69.8(6) . .
C29 C30 N1 Zn1 -51.9(5) . .
C33 C34 N2 C35 -71.2(6) . .
C33 C34 N2 C32 160.7(5) . .
C33 C34 N2 Zn4 50.5(6) . .
C36 C35 N2 C34 94.2(6) . .
C36 C35 N2 C32 -137.3(5) . .
C36 C35 N2 Zn4 -25.0(6) . .
C31 C32 N2 C34 -159.7(5) . .
C31 C32 N2 C35 71.6(6) . .
C31 C32 N2 Zn4 -46.5(5) . .
O2 C1 O1 Zn1 31.0(10) . .
C2 C1 O1 Zn1 -150.9(5) . .
O1 C1 O2 Zn2 -16.4(7) . .
C2 C1 O2 Zn2 165.4(3) . .
O4 C8 O3 Zn3 11.9(7) . .
C5 C8 O3 Zn3 -167.7(3) . .
O3 C8 O4 Zn4 2.4(9) . .
C5 C8 O4 Zn4 -177.9(4) . .
O6 C9 O5 Zn3 3.9(8) . .
C10 C9 O5 Zn3 -174.4(3) . .
O5 C9 O6 Zn4 -4.2(8) . .
C10 C9 O6 Zn4 174.1(3) . .
O8 C16 O7 Zn1 6.9(7) . 2_655
C13 C16 O7 Zn1 -173.6(3) . 2_655
O7 C16 O8 Zn2 -13.5(8) . 2_655
C13 C16 O8 Zn2 167.0(3) . 2_655
O10 C17 O9 Zn2 -4.3(4) . .
C18 C17 O9 Zn2 174.5(4) . .
O9 C17 O10 Zn2 4.7(5) . .
C18 C17 O10 Zn2 -174.0(4) . .
O11 C21 O12 Zn3 -1.0(9) . .
C22 C21 O12 Zn3 176.2(5) . .
C26 C25 O13 Zn2 -90.9(4) . .
C26 C25 O13 Zn1 28.2(4) . .
C28 C27 O14 Zn1 41.8(5) . .
C30 C29 O15 Zn1 -16.4(5) . .
C32 C31 O16 Zn3 93.7(5) . .
C32 C31 O16 Zn4 -26.8(6) . .
C34 C33 O17 Zn4 11.4(6) . .
C35 C36 O18 Zn4 -41.0(6) . .
C25 O13 Zn1 O7 170.1(3) . 2_655
Zn2 O13 Zn1 O7 -59.80(16) . 2_655
C25 O13 Zn1 O14 76.1(3) . .
Zn2 O13 Zn1 O14 -153.82(14) . .
C25 O13 Zn1 N1 -3.4(3) . .
Zn2 O13 Zn1 N1 126.63(15) . .
C25 O13 Zn1 O1 -97.9(3) . .
Zn2 O13 Zn1 O1 32.18(15) . .
C25 O13 Zn1 O15 -27.9(5) . .
Zn2 O13 Zn1 O15 102.1(4) . .
C25 O13 Zn1 Zn2 -130.0(3) . .
C27 O14 Zn1 O7 151.9(4) . 2_655
C27 O14 Zn1 O13 -105.2(4) . .
C27 O14 Zn1 N1 -22.8(4) . .
C27 O14 Zn1 O1 44.5(9) . .
C27 O14 Zn1 O15 54.1(4) . .
C27 O14 Zn1 Zn2 -126.1(3) . .
C26 N1 Zn1 O7 -157.2(9) . 2_655
C28 N1 Zn1 O7 -37.5(11) . 2_655
C30 N1 Zn1 O7 85.6(10) . 2_655
C26 N1 Zn1 O13 -22.0(3) . .
C28 N1 Zn1 O13 97.6(3) . .
C30 N1 Zn1 O13 -139.2(3) . .
C26 N1 Zn1 O14 -120.9(3) . .
C28 N1 Zn1 O14 -1.3(3) . .
C30 N1 Zn1 O14 121.9(3) . .
C26 N1 Zn1 O1 70.2(3) . .
C28 N1 Zn1 O1 -170.2(3) . .
C30 N1 Zn1 O1 -47.0(3) . .
C26 N1 Zn1 O15 149.1(3) . .
C28 N1 Zn1 O15 -91.3(3) . .
C30 N1 Zn1 O15 31.9(3) . .
C26 N1 Zn1 Zn2 8.8(3) . .
C28 N1 Zn1 Zn2 128.4(3) . .
C30 N1 Zn1 Zn2 -108.4(3) . .
C1 O1 Zn1 O7 61.5(7) . 2_655
C1 O1 Zn1 O13 -41.1(7) . .
C1 O1 Zn1 O14 168.9(7) . .
C1 O1 Zn1 N1 -125.1(7) . .
C1 O1 Zn1 O15 159.2(7) . .
C1 O1 Zn1 Zn2 -19.2(6) . .
C29 O15 Zn1 O7 178.3(3) . 2_655
C29 O15 Zn1 O13 16.1(6) . .
C29 O15 Zn1 O14 -89.7(3) . .
C29 O15 Zn1 N1 -8.9(3) . .
C29 O15 Zn1 O1 88.3(3) . .
C29 O15 Zn1 Zn2 90.6(4) . .
C1 O2 Zn2 O13 31.4(4) . .
C1 O2 Zn2 O8 -66.3(4) . 2_655
C1 O2 Zn2 O10 -163.2(3) . .
C1 O2 Zn2 O9 134.2(4) . .
C1 O2 Zn2 C17 163.1(4) . .
C1 O2 Zn2 Zn1 5.1(4) . .
C25 O13 Zn2 O2 79.8(3) . .
Zn1 O13 Zn2 O2 -43.4(2) . .
C25 O13 Zn2 O8 179.3(3) . 2_655
Zn1 O13 Zn2 O8 56.14(14) . 2_655
C25 O13 Zn2 O10 -85.5(3) . .
Zn1 O13 Zn2 O10 151.36(14) . .
C25 O13 Zn2 O9 -25.6(3) . .
Zn1 O13 Zn2 O9 -148.78(13) . .
C25 O13 Zn2 C17 -53.9(3) . .
Zn1 O13 Zn2 C17 -177.06(15) . .
C25 O13 Zn2 Zn1 123.1(3) . .
C17 O10 Zn2 O2 -89.3(3) . .
C17 O10 Zn2 O13 77.2(3) . .
C17 O10 Zn2 O8 172.0(3) . 2_655
C17 O10 Zn2 O9 -2.5(3) . .
C17 O10 Zn2 Zn1 113.6(3) . .
C17 O9 Zn2 O2 117.6(3) . .
C17 O9 Zn2 O13 -116.3(3) . .
C17 O9 Zn2 O8 -10.0(5) . 2_655
C17 O9 Zn2 O10 2.6(3) . .
C17 O9 Zn2 Zn1 -141.2(2) . .
O9 C17 Zn2 O2 -70.6(3) . .
O10 C17 Zn2 O2 105.0(3) . .
C18 C17 Zn2 O2 150(3) . .
O9 C17 Zn2 O13 69.2(3) . .
O10 C17 Zn2 O13 -115.2(3) . .
C18 C17 Zn2 O13 -70(3) . .
O9 C17 Zn2 O8 174.8(3) . 2_655
O10 C17 Zn2 O8 -9.6(3) . 2_655
C18 C17 Zn2 O8 35(3) . 2_655
O9 C17 Zn2 O10 -175.6(5) . .
C18 C17 Zn2 O10 45(3) . .
O10 C17 Zn2 O9 175.6(5) . .
C18 C17 Zn2 O9 -139(3) . .
O9 C17 Zn2 Zn1 65.8(4) . .
O10 C17 Zn2 Zn1 -118.6(3) . .
C18 C17 Zn2 Zn1 -74(3) . .
O7 Zn1 Zn2 O2 -92.94(17) 2_655 .
O13 Zn1 Zn2 O2 145.41(18) . .
O14 Zn1 Zn2 O2 -179.43(18) . .
N1 Zn1 Zn2 O2 89.24(16) . .
O1 Zn1 Zn2 O2 2.77(16) . .
O15 Zn1 Zn2 O2 0.2(2) . .
O7 Zn1 Zn2 O13 121.65(18) 2_655 .
O14 Zn1 Zn2 O13 35.15(19) . .
N1 Zn1 Zn2 O13 -56.18(17) . .
O1 Zn1 Zn2 O13 -142.64(18) . .
O15 Zn1 Zn2 O13 -145.2(2) . .
O7 Zn1 Zn2 O8 2.81(16) 2_655 2_655
O13 Zn1 Zn2 O8 -118.83(17) . 2_655
O14 Zn1 Zn2 O8 -83.68(18) . 2_655
N1 Zn1 Zn2 O8 -175.01(15) . 2_655
O1 Zn1 Zn2 O8 98.52(16) . 2_655
O15 Zn1 Zn2 O8 95.9(2) . 2_655
O7 Zn1 Zn2 O10 66.7(2) 2_655 .
O13 Zn1 Zn2 O10 -54.9(2) . .
O14 Zn1 Zn2 O10 -19.7(2) . .
N1 Zn1 Zn2 O10 -111.1(2) . .
O1 Zn1 Zn2 O10 162.5(2) . .
O15 Zn1 Zn2 O10 159.9(3) . .
O7 Zn1 Zn2 O9 162.44(17) 2_655 .
O13 Zn1 Zn2 O9 40.80(18) . .
O14 Zn1 Zn2 O9 75.95(19) . .
N1 Zn1 Zn2 O9 -15.38(16) . .
O1 Zn1 Zn2 O9 -101.85(18) . .
O15 Zn1 Zn2 O9 -104.4(2) . .
O7 Zn1 Zn2 C17 126.8(3) 2_655 .
O13 Zn1 Zn2 C17 5.2(3) . .
O14 Zn1 Zn2 C17 40.3(3) . .
N1 Zn1 Zn2 C17 -51.0(3) . .
O1 Zn1 Zn2 C17 -137.5(3) . .
O15 Zn1 Zn2 C17 -140.1(3) . .
C21 O12 Zn3 O3 67.6(5) . .
C21 O12 Zn3 O16 -73.5(5) . .
C21 O12 Zn3 O5 -177.1(4) . .
C21 O12 Zn3 Zn4 -100.9(5) . .
C8 O3 Zn3 O12 171.8(4) . .
C8 O3 Zn3 O16 -45.6(4) . .
C8 O3 Zn3 O5 60.0(4) . .
C8 O3 Zn3 Zn4 -13.2(4) . .
C31 O16 Zn3 O12 73.9(4) . .
Zn4 O16 Zn3 O12 -161.90(18) . .
C31 O16 Zn3 O3 -67.6(3) . .
Zn4 O16 Zn3 O3 56.56(19) . .
C31 O16 Zn3 O5 -179.8(3) . .
Zn4 O16 Zn3 O5 -55.62(16) . .
C31 O16 Zn3 Zn4 -124.2(4) . .
C9 O5 Zn3 O12 152.5(5) . .
C9 O5 Zn3 O3 -86.2(5) . .
C9 O5 Zn3 O16 31.8(5) . .
C9 O5 Zn3 Zn4 -1.6(4) . .
C9 O6 Zn4 O16 -29.7(4) . .
C9 O6 Zn4 N2 -145.4(8) . .
C9 O6 Zn4 O4 66.2(4) . .
C9 O6 Zn4 O18 -124.5(4) . .
C9 O6 Zn4 O17 148.8(4) . .
C9 O6 Zn4 Zn3 2.2(4) . .
C31 O16 Zn4 O6 -169.7(4) . .
Zn3 O16 Zn4 O6 58.05(17) . .
C31 O16 Zn4 N2 0.6(4) . .
Zn3 O16 Zn4 N2 -131.64(18) . .
C31 O16 Zn4 O4 95.8(4) . .
Zn3 O16 Zn4 O4 -36.41(16) . .
C31 O16 Zn4 O18 -79.0(4) . .
Zn3 O16 Zn4 O18 148.75(16) . .
C31 O16 Zn4 O17 14.8(6) . .
Zn3 O16 Zn4 O17 -117.4(4) . .
C31 O16 Zn4 Zn3 132.2(4) . .
C34 N2 Zn4 O6 -100.2(9) . .
C35 N2 Zn4 O6 23.0(11) . .
C32 N2 Zn4 O6 141.9(8) . .
C34 N2 Zn4 O16 142.8(4) . .
C35 N2 Zn4 O16 -94.0(4) . .
C32 N2 Zn4 O16 24.9(3) . .
C34 N2 Zn4 O4 48.0(4) . .
C35 N2 Zn4 O4 171.2(4) . .
C32 N2 Zn4 O4 -69.9(3) . .
C34 N2 Zn4 O18 -121.5(4) . .
C35 N2 Zn4 O18 1.7(4) . .
C32 N2 Zn4 O18 120.6(3) . .
C34 N2 Zn4 O17 -32.6(4) . .
C35 N2 Zn4 O17 90.6(4) . .
C32 N2 Zn4 O17 -150.6(3) . .
C34 N2 Zn4 Zn3 113.7(4) . .
C35 N2 Zn4 Zn3 -123.1(4) . .
C32 N2 Zn4 Zn3 -4.2(3) . .
C8 O4 Zn4 O6 -86.3(6) . .
C8 O4 Zn4 O16 14.1(6) . .
C8 O4 Zn4 N2 99.3(6) . .
C8 O4 Zn4 O18 166.7(7) . .
C8 O4 Zn4 O17 175.9(6) . .
C8 O4 Zn4 Zn3 -9.5(5) . .
C36 O18 Zn4 O6 -154.5(4) . .
C36 O18 Zn4 O16 105.4(4) . .
C36 O18 Zn4 N2 21.7(4) . .
C36 O18 Zn4 O4 -47.1(10) . .
C36 O18 Zn4 O17 -56.3(4) . .
C36 O18 Zn4 Zn3 128.6(4) . .
C33 O17 Zn4 O6 -177.9(4) . .
C33 O17 Zn4 O16 -2.4(7) . .
C33 O17 Zn4 N2 12.1(4) . .
C33 O17 Zn4 O4 -85.5(4) . .
C33 O17 Zn4 O18 92.7(4) . .
C33 O17 Zn4 Zn3 -94.6(4) . .
O12 Zn3 Zn4 O6 -82.7(4) . .
O3 Zn3 Zn4 O6 107.64(17) . .
O16 Zn3 Zn4 O6 -121.83(19) . .
O5 Zn3 Zn4 O6 -0.33(16) . .
O12 Zn3 Zn4 O16 39.2(4) . .
O3 Zn3 Zn4 O16 -130.5(2) . .
O5 Zn3 Zn4 O16 121.50(19) . .
O12 Zn3 Zn4 N2 91.3(4) . .
O3 Zn3 Zn4 N2 -78.40(18) . .
O16 Zn3 Zn4 N2 52.12(19) . .
O5 Zn3 Zn4 N2 173.62(17) . .
O12 Zn3 Zn4 O4 178.5(4) . .
O3 Zn3 Zn4 O4 8.85(17) . .
O16 Zn3 Zn4 O4 139.38(19) . .
O5 Zn3 Zn4 O4 -99.13(16) . .
O12 Zn3 Zn4 O18 -0.6(4) . .
O3 Zn3 Zn4 O18 -170.24(19) . .
O16 Zn3 Zn4 O18 -39.7(2) . .
O5 Zn3 Zn4 O18 81.78(18) . .
O12 Zn3 Zn4 O17 -171.5(4) . .
O3 Zn3 Zn4 O17 18.8(2) . .
O16 Zn3 Zn4 O17 149.3(2) . .
O5 Zn3 Zn4 O17 -89.2(2) . .
